data_2204750
loop_
_publ_author_name
'Batsanov, Andrei S.'

_publ_section_title
;
 Pyridinium nitrate at 120K
;
_journal_issue 12
_journal_name_full 'Acta Crystallographica Section E'
_journal_page_first o2426
_journal_page_last o2428
_journal_paper_doi 10.1107/S160053680403017X
_journal_volume 60
_journal_year 2004
_chemical_formula_iupac 'C5 H6 N +, N O3 -'
_chemical_formula_moiety 'C5 H6 N +, N O3 -'
_chemical_formula_sum 'C5 H6 N2 O3'
_chemical_formula_weight 142.12
_chemical_name_common 'pyridine hydrogen nitrate'
_chemical_name_systematic
;
pyridinium nitrate
;
_space_group_IT_number 14
_symmetry_cell_setting monoclinic
_symmetry_space_group_name_Hall '-P 2ybc'
_symmetry_space_group_name_H-M 'P 1 21/c 1'
_atom_sites_solution_hydrogens difmap
_atom_sites_solution_primary direct
_atom_sites_solution_secondary difmap
_audit_creation_method SHELXL-97
_cell_angle_alpha 90.00
_cell_angle_beta 88.600(10)
_cell_angle_gamma 90.00
_cell_formula_units_Z 4
_cell_length_a 3.7756(9)
_cell_length_b 12.336(3)
_cell_length_c 13.353(3)
_cell_measurement_reflns_used 851
_cell_measurement_temperature 120.0(10)
_cell_measurement_theta_max 24.94
_cell_measurement_theta_min 10.42
_cell_volume 621.7(3)
_computing_cell_refinement 'SMART (Bruker, 2001)'
_computing_data_collection 'SMART (Bruker, 1997)'
_computing_data_reduction 'SAINT (Bruker, 2001)'
_computing_molecular_graphics SHELXTL
_computing_publication_material SHELXTL
_computing_structure_refinement SHELXTL
_computing_structure_solution 'SHELXTL (Bruker, 2001)'
_diffrn_ambient_temperature 120.0(10)
_diffrn_detector_area_resol_mean 8
_diffrn_measured_fraction_theta_full 0.992
_diffrn_measured_fraction_theta_max 0.992
_diffrn_measurement_device_type 'Bruker SMART 1K CCD area-detector'
_diffrn_measurement_method \w
_diffrn_radiation_monochromator graphite
_diffrn_radiation_source 'fine-focus sealed tube'
_diffrn_radiation_type MoK\a
_diffrn_radiation_wavelength 0.71073
_diffrn_reflns_av_R_equivalents 0.0645
_diffrn_reflns_av_sigmaI/netI 0.0558
_diffrn_reflns_limit_h_max 4
_diffrn_reflns_limit_h_min -4
_diffrn_reflns_limit_k_max 15
_diffrn_reflns_limit_k_min -10
_diffrn_reflns_limit_l_max 17
_diffrn_reflns_limit_l_min -17
_diffrn_reflns_number 3711
_diffrn_reflns_theta_full 27.50
_diffrn_reflns_theta_max 27.50
_diffrn_reflns_theta_min 2.25
_diffrn_standards_number 0
_exptl_absorpt_coefficient_mu 0.128
_exptl_absorpt_correction_type none
_exptl_crystal_colour colourless
_exptl_crystal_density_diffrn 1.521
_exptl_crystal_density_meas ?
_exptl_crystal_density_method .
_exptl_crystal_description plate
_exptl_crystal_F_000 296
_exptl_crystal_size_max 0.42
_exptl_crystal_size_mid 0.37
_exptl_crystal_size_min 0.03
_refine_diff_density_max 0.244
_refine_diff_density_min -0.318
_refine_ls_extinction_method none
_refine_ls_goodness_of_fit_ref 1.044
_refine_ls_hydrogen_treatment refall
_refine_ls_matrix_type full
_refine_ls_number_parameters 115
_refine_ls_number_reflns 1408
_refine_ls_number_restraints 0
_refine_ls_restrained_S_all 1.044
_refine_ls_R_factor_all 0.0790
_refine_ls_R_factor_gt 0.0494
_refine_ls_shift/su_max 0.000
_refine_ls_shift/su_mean 0.000
_refine_ls_structure_factor_coef Fsqd
_refine_ls_weighting_details 'calc w = 1/[\s^2^(Fo^2^)+(0.045P)^2^+0.4158P] where P = (Fo^2^+2Fc^2^)/3'
_refine_ls_weighting_scheme calc
_refine_ls_wR_factor_gt 0.1119
_refine_ls_wR_factor_ref 0.1280
_reflns_number_gt 1006
_reflns_number_total 1408
_reflns_threshold_expression I>2\s(I)
_cod_data_source_file lh6319.cif
_cod_data_source_block I
_cod_depositor_comments
;
The following automatic conversions were performed:
'_symmetry_cell_setting' value 'Monoclinic' changed to 'monoclinic'
according to '/home/saulius/struct/CIF-dictionaries/cif_core.dic'
dictionary named 'cif_core.dic' version 2.4.1 from 2010-06-29.

Automatic conversion script
Id: cif_fix_enum 1527 2010-12-29 10:47:43Z saulius 

The following automatic conversions were performed:

'_symmetry_cell_setting' value 'Monoclinic' changed to 'monoclinic'
according to /home/saulius/struct/CIF-dictionaries/cif_core.dic
dictionary named 'cif_core.dic' version 2.4.1 from 2010-06-29.

Automatic conversion script
Id: cif_fix_values 1715 2011-07-08 13:25:40Z adriana 
;
_cod_original_cell_volume 621.8(4)
_cod_original_sg_symbol_H-M 'P 21/c'
_cod_database_code 2204750
_cod_database_fobs_code 2204750

loop_
_symmetry_equiv_pos_as_xyz
'x, y, z'
'-x, y+1/2, -z+1/2'
'-x, -y, -z'
'x, -y-1/2, z-1/2'

loop_
_atom_site_label
_atom_site_fract_x
_atom_site_fract_y
_atom_site_fract_z
_atom_site_U_iso_or_equiv
_atom_site_adp_type
_atom_site_calc_flag
_atom_site_occupancy
_atom_site_type_symbol
N1 0.3911(5) 0.31297(14) 0.54178(14) 0.0221(4) Uani d 1 N
H1 0.269(8) 0.374(2) 0.573(2) 0.055(9) Uiso d 1 H
C2 0.4522(5) 0.22606(18) 0.59896(16) 0.0235(5) Uani d 1 C
H2 0.371(6) 0.2287(19) 0.6656(18) 0.024(6) Uiso d 1 H
C3 0.6197(6) 0.13673(18) 0.55879(16) 0.0245(5) Uani d 1 C
H3 0.659(6) 0.074(2) 0.6001(18) 0.028(6) Uiso d 1 H
C4 0.7247(5) 0.13889(18) 0.45835(17) 0.0239(5) Uani d 1 C
H4 0.827(6) 0.0772(18) 0.4280(16) 0.018(5) Uiso d 1 H
C5 0.6606(6) 0.23012(18) 0.40145(17) 0.0248(5) Uani d 1 C
H5 0.733(6) 0.2309(19) 0.3315(19) 0.030(6) Uiso d 1 H
C6 0.4892(5) 0.31687(19) 0.44450(16) 0.0247(5) Uani d 1 C
H6 0.437(6) 0.3826(19) 0.4075(18) 0.028(6) Uiso d 1 H
O1 0.0001(4) 0.48032(13) 0.61332(11) 0.0286(4) Uani d 1 O
O2 -0.1078(5) 0.56343(14) 0.75376(12) 0.0361(4) Uani d 1 O
O3 0.1735(4) 0.41066(14) 0.75319(12) 0.0346(4) Uani d 1 O
N2 0.0216(5) 0.48502(14) 0.70817(13) 0.0232(4) Uani d 1 N

loop_
_atom_site_aniso_label
_atom_site_aniso_U_11
_atom_site_aniso_U_22
_atom_site_aniso_U_33
_atom_site_aniso_U_12
_atom_site_aniso_U_13
_atom_site_aniso_U_23
N1 0.0182(8) 0.0201(9) 0.0281(10) -0.0005(7) -0.0019(7) -0.0046(8)
C2 0.0223(10) 0.0284(11) 0.0198(10) -0.0039(9) -0.0014(8) -0.0014(9)
C3 0.0223(11) 0.0233(11) 0.0281(11) -0.0006(9) -0.0050(8) 0.0032(9)
C4 0.0174(10) 0.0228(11) 0.0314(12) 0.0005(8) -0.0009(8) -0.0057(9)
C5 0.0194(10) 0.0333(12) 0.0219(10) -0.0020(9) -0.0006(8) -0.0020(9)
C6 0.0216(10) 0.0262(12) 0.0264(11) -0.0020(9) -0.0032(9) 0.0038(9)
O1 0.0367(9) 0.0300(9) 0.0193(7) 0.0086(7) -0.0016(6) -0.0021(7)
O2 0.0441(10) 0.0357(9) 0.0285(9) 0.0109(8) 0.0002(7) -0.0114(7)
O3 0.0380(9) 0.0379(10) 0.0279(9) 0.0104(8) 0.0005(7) 0.0102(7)
N2 0.0231(9) 0.0254(10) 0.0212(9) -0.0017(8) 0.0007(7) 0.0001(8)

loop_
_atom_type_symbol
_atom_type_description
_atom_type_scat_dispersion_real
_atom_type_scat_dispersion_imag
_atom_type_scat_source
C C 0.0033 0.0016 'International Tables Vol C Tables 4.2.6.8 and 6.1.1.4'
H H 0.0000 0.0000 'International Tables Vol C Tables 4.2.6.8 and 6.1.1.4'
N N 0.0061 0.0033 'International Tables Vol C Tables 4.2.6.8 and 6.1.1.4'
O O 0.0106 0.0060 'International Tables Vol C Tables 4.2.6.8 and 6.1.1.4'

loop_
_geom_angle_atom_site_label_1
_geom_angle_atom_site_label_2
_geom_angle_atom_site_label_3
_geom_angle
_geom_angle_publ_flag
C2 N1 C6 122.2(2) yes
C2 N1 H1 117.5(17) ?
C6 N1 H1 120.3(17) ?
N1 C2 C3 120.3(2) yes
N1 C2 H2 117.2(14) ?
C3 C2 H2 122.5(14) ?
C2 C3 C4 118.7(2) yes
C2 C3 H3 119.8(14) ?
C4 C3 H3 121.6(14) ?
C5 C4 C3 119.8(2) yes
C5 C4 H4 119.8(13) ?
C3 C4 H4 120.3(13) ?
C6 C5 C4 119.5(2) yes
C6 C5 H5 121.1(15) ?
C4 C5 H5 119.4(15) ?
N1 C6 C5 119.6(2) yes
N1 C6 H6 117.8(14) ?
C5 C6 H6 122.5(14) ?
O2 N2 O3 121.32(18) yes
O2 N2 O1 119.44(18) yes
O3 N2 O1 119.24(17) yes

loop_
_geom_bond_atom_site_label_1
_geom_bond_atom_site_label_2
_geom_bond_distance
_geom_bond_publ_flag
N1 C2 1.339(3) yes
N1 C6 1.343(3) yes
N1 H1 0.97(3) ?
C2 C3 1.373(3) yes
C2 H2 0.93(2) ?
C3 C4 1.389(3) yes
C3 H3 0.96(2) ?
C4 C5 1.383(3) yes
C4 H4 0.94(2) ?
C5 C6 1.370(3) yes
C5 H5 0.97(2) ?
C6 H6 0.97(2) ?
O1 N2 1.272(2) yes
O2 N2 1.237(2) yes
O3 N2 1.245(2) yes

loop_
_geom_hbond_atom_site_label_D
_geom_hbond_atom_site_label_H
_geom_hbond_atom_site_label_A
_geom_hbond_site_symmetry_A
_geom_hbond_distance_DH
_geom_hbond_distance_HA
_geom_hbond_distance_DA
_geom_hbond_angle_DHA
_geom_hbond_publ_flag
N1 H1 O1 . 0.97(3) 1.74(3) 2.699(2) 171(3) yes
N1 H1 O3 . 0.97(3) 2.47(3) 3.160(3) 128(2) yes
C2 H2 O3 . 0.93(2) 2.63(2) 3.229(3) 122.4(18) yes
C2 H2 O2 2_546 0.93(2) 2.50(2) 3.076(3) 119.9(18) yes
C3 H3 O2 2_646 0.96(2) 2.62(2) 3.272(3) 125.3(17) yes
C4 H4 O3 4_665 0.94(2) 2.65(2) 3.244(3) 121.5(16) yes
C5 H5 O3 4_665 0.97(2) 2.61(2) 3.240(3) 122.8(18) yes
C6 H6 O1 3_566 0.97(2) 2.38(2) 3.215(3) 143.1(19) yes
C6 H6 O2 3_566 0.97(2) 2.60(2) 3.384(3) 137.8(18) yes

loop_
_cod_related_entry_id
_cod_related_entry_database
_cod_related_entry_code
1 ChemSpider 9312373
